data_4507699
loop_
_publ_author_name
'Du, Fenglei'
'Zhang, Huabin'
'Tian, Chongbin'
'Du, Shaowu'

_publ_section_title
;
 Synthesis and Structure of Two Acentric Heterometallic Inorganic--Organic
 Hybrid Frameworks with Both Nonlinear Optical and Ferroelectric
 Properties
;
_journal_issue 4
_journal_name_full 'Crystal Growth &amp; Design'
_journal_page_first 1736
_journal_paper_doi 10.1021/cg400060t
_journal_volume 13
_journal_year 2013
_chemical_formula_sum 'C18 H24 Cd N Na O14'
_chemical_formula_weight 613.77
_chemical_name_systematic
; 
 ? 
;
_space_group_IT_number 29
_symmetry_cell_setting orthorhombic
_symmetry_space_group_name_Hall 'P 2c -2ac'
_symmetry_space_group_name_H-M 'P c a 21'
_atom_sites_solution_hydrogens geom
_atom_sites_solution_primary direct
_atom_sites_solution_secondary difmap
_audit_creation_method SHELXL-97
_cell_angle_alpha 90.00
_cell_angle_beta 90.00
_cell_angle_gamma 90.00
_cell_formula_units_Z 4
_cell_length_a 18.6294(10)
_cell_length_b 9.9345(5)
_cell_length_c 14.7424(8)
_cell_measurement_reflns_used 7069
_cell_measurement_temperature 293(2)
_cell_measurement_theta_max 27.47
_cell_measurement_theta_min 2.47
_cell_volume 2728.4(2)
_computing_cell_refinement 'Siemens SMART'
_computing_data_collection 'Siemens SMART'
_computing_data_reduction 'Siemens XPREP'
_computing_molecular_graphics 'Bruker SHELXTL'
_computing_publication_material 'Bruker SHELXTL'
_computing_structure_refinement 'Siemens SHELXTL'
_computing_structure_solution 'Siemens SHELXTL'
_diffrn_ambient_temperature 293(2)
_diffrn_measured_fraction_theta_full 0.996
_diffrn_measured_fraction_theta_max 0.996
_diffrn_measurement_device_type 'Mercury70 (2x2 bin mode)'
_diffrn_measurement_method CCD_Profile_fitting
_diffrn_radiation_monochromator graphite
_diffrn_radiation_source 'fine-focus sealed tube'
_diffrn_radiation_type MoK\a
_diffrn_radiation_wavelength 0.71073
_diffrn_reflns_av_R_equivalents 0.0287
_diffrn_reflns_av_sigmaI/netI 0.0339
_diffrn_reflns_limit_h_max 22
_diffrn_reflns_limit_h_min -24
_diffrn_reflns_limit_k_max 12
_diffrn_reflns_limit_k_min -12
_diffrn_reflns_limit_l_max 18
_diffrn_reflns_limit_l_min -19
_diffrn_reflns_number 20742
_diffrn_reflns_theta_full 27.47
_diffrn_reflns_theta_max 27.47
_diffrn_reflns_theta_min 2.47
_diffrn_standards_decay_% none
_diffrn_standards_interval_count none
_diffrn_standards_interval_time none
_diffrn_standards_number none
_exptl_absorpt_coefficient_mu 0.879
_exptl_absorpt_correction_T_max 1.0000
_exptl_absorpt_correction_T_min 0.8819
_exptl_absorpt_correction_type multi-scan
_exptl_absorpt_process_details 'Sphere (Rigaku CrystalClear)'
_exptl_crystal_colour 'pale yellow'
_exptl_crystal_density_diffrn 1.494
_exptl_crystal_density_method 'not measured'
_exptl_crystal_description prism
_exptl_crystal_F_000 1240
_exptl_crystal_size_max .20
_exptl_crystal_size_mid .15
_exptl_crystal_size_min .10
_refine_diff_density_max 2.479
_refine_diff_density_min -0.910
_refine_diff_density_rms 0.170
_refine_ls_abs_structure_details 'Flack H D (1983), Acta Cryst. A39, 876-881'
_refine_ls_abs_structure_Flack 0.00(5)
_refine_ls_extinction_method none
_refine_ls_goodness_of_fit_ref 1.048
_refine_ls_hydrogen_treatment constr
_refine_ls_matrix_type full
_refine_ls_number_parameters 307
_refine_ls_number_reflns 6187
_refine_ls_number_restraints 1
_refine_ls_restrained_S_all 1.048
_refine_ls_R_factor_gt 0.0601
_refine_ls_shift/su_max 0.000
_refine_ls_shift/su_mean 0.000
_refine_ls_structure_factor_coef Fsqd
_refine_ls_weighting_details 'calc w=1/[\s^2^(Fo^2^)+(0.1266P)^2^+4.5416P] where P=(Fo^2^+2Fc^2^)/3'
_refine_ls_weighting_scheme calc
_refine_ls_wR_factor_gt 0.1774
_refine_ls_wR_factor_ref 0.1823
_reflns_number_gt 5751
_reflns_number_total 6187
_reflns_threshold_expression >2sigma(I)
_cod_data_source_file cg400060t_si_003.cif
_cod_data_source_block compound_2
_cod_depositor_comments
;
The following automatic conversions were performed:

'_symmetry_cell_setting' value 'Orthorhombic' changed to
'orthorhombic' according to
/home/saulius/struct/CIF-dictionaries/cif_core.dic dictionary named
'cif_core.dic' version 2.4.2 from
2011-04-26.

'_exptl_absorpt_correction_type' value 'Multi-scan'
changed to 'multi-scan' according to
/home/saulius/struct/CIF-dictionaries/cif_core.dic dictionary named
'cif_core.dic' version 2.4.2 from 2011-04-26.

Automatic conversion script
Id: cif_fix_values 1891 2012-01-12 08:04:46Z andrius 
;
_cod_original_sg_symbol_H-M Pca2(1)
_cod_database_code 4507699
_refine_ls_r_factor_ref 0.0637

loop_
_symmetry_equiv_pos_as_xyz
'x, y, z'
'-x, -y, z+1/2'
'x+1/2, -y, z'
'-x+1/2, y, z+1/2'

loop_
_atom_site_label
_atom_site_type_symbol
_atom_site_fract_x
_atom_site_fract_y
_atom_site_fract_z
_atom_site_U_iso_or_equiv
_atom_site_adp_type
_atom_site_occupancy
_atom_site_symmetry_multiplicity
_atom_site_calc_flag
_atom_site_refinement_flags
Cd1 Cd -0.531550(19) 0.95931(3) 0.10302(5) 0.02562(15) Uani 1 1 d .
Na2 Na -0.44033(17) 0.9452(3) -0.1243(2) 0.0363(6) Uani 1 1 d .
O1 O -0.5070(3) 0.8100(4) -0.0052(3) 0.0338(10) Uani 1 1 d .
O2 O -0.5271(3) 0.6865(5) 0.1162(4) 0.0454(14) Uani 1 1 d .
O3 O -0.5430(3) 0.1817(5) 0.0709(4) 0.0383(11) Uani 1 1 d .
O4 O -0.5177(5) 0.0943(6) -0.0599(5) 0.065(2) Uani 1 1 d .
O5 O -0.4794(4) 0.5077(7) -0.2645(4) 0.0538(18) Uani 1 1 d .
H5A H -0.4609 0.5824 -0.2684 0.081 Uiso 1 1 calc R
O6 O -0.4242(3) 0.9888(7) 0.1655(4) 0.0481(14) Uani 1 1 d .
O7 O -0.4772(2) 1.1280(5) 0.2632(4) 0.0345(11) Uani 1 1 d .
O8 O -0.1573(2) 1.0942(6) 0.1096(5) 0.0442(11) Uani 1 1 d .
O9 O -0.0976(3) 1.0672(6) 0.2353(4) 0.0435(12) Uani 1 1 d .
O10 O -0.2635(3) 1.2185(7) 0.4800(4) 0.0595(17) Uani 1 1 d .
H10A H -0.2897 1.1760 0.5144 0.089 Uiso 1 1 calc R
O11 O -0.3555(6) 0.9923(15) -0.0037(6) 0.110(4) Uani 1 1 d .
O12 O -0.3594(3) 0.7712(7) -0.1664(5) 0.0566(15) Uani 1 1 d .
O13 O -0.57580(18) 0.2754(3) 0.2033(2) 0.0137(6) Uani 1 1 d .
O14 O -0.2604(6) 0.6741(10) -0.1181(7) 0.097(3) Uiso 1 1 d .
N1 N -0.7921(6) 1.4472(12) 0.1417(9) 0.083(3) Uani 1 1 d .
H1A H -0.8195 1.5156 0.1328 0.100 Uiso 1 1 calc R
C1 C -0.5158(4) 0.6968(6) 0.0330(4) 0.0279(12) Uani 1 1 d .
C2 C -0.5134(4) 0.5735(7) -0.0258(4) 0.0278(12) Uani 1 1 d .
C3 C -0.5205(4) 0.4431(7) 0.0094(5) 0.0293(13) Uani 1 1 d .
H3A H -0.5289 0.4301 0.0709 0.035 Uiso 1 1 calc R
C4 C -0.5147(4) 0.3332(6) -0.0485(4) 0.0286(12) Uani 1 1 d .
C5 C -0.5249(3) 0.1929(6) -0.0098(5) 0.0300(13) Uani 1 1 d .
C6 C -0.5004(4) 0.3486(7) -0.1409(4) 0.0329(14) Uani 1 1 d .
H6A H -0.4952 0.2741 -0.1786 0.039 Uiso 1 1 calc R
C7 C -0.4940(5) 0.4800(8) -0.1755(5) 0.0395(17) Uani 1 1 d .
C8 C -0.5027(4) 0.5902(7) -0.1196(5) 0.0333(14) Uani 1 1 d .
H8A H -0.5014 0.6764 -0.1441 0.040 Uiso 1 1 calc R
C9 C -0.4237(3) 1.0728(7) 0.2315(4) 0.0299(12) Uani 1 1 d .
C10 C -0.3499(3) 1.1029(7) 0.2696(4) 0.0311(13) Uani 1 1 d .
C11 C -0.2894(4) 1.0869(8) 0.2156(5) 0.0365(14) Uani 1 1 d .
H11A H -0.2941 1.0556 0.1564 0.044 Uiso 1 1 calc R
C12 C -0.2214(3) 1.1181(7) 0.2503(4) 0.0319(13) Uani 1 1 d .
C13 C -0.1547(4) 1.0910(7) 0.1940(4) 0.0343(13) Uani 1 1 d .
C14 C -0.2156(4) 1.1651(9) 0.3391(5) 0.0401(17) Uani 1 1 d .
H14A H -0.1707 1.1883 0.3618 0.048 Uiso 1 1 calc R
C15 C -0.2752(4) 1.1780(8) 0.3937(5) 0.0366(16) Uani 1 1 d .
C16 C -0.3434(4) 1.1457(7) 0.3580(5) 0.0351(14) Uani 1 1 d .
H16A H -0.3840 1.1534 0.3943 0.042 Uiso 1 1 calc R
C17 C -0.7229(9) 1.4733(15) 0.1487(13) 0.096(5) Uiso 1 1 d .
H17A H -0.7156 1.5690 0.1485 0.144 Uiso 1 1 calc R
H17B H -0.6979 1.4339 0.0983 0.144 Uiso 1 1 calc R
H17C H -0.7049 1.4361 0.2043 0.144 Uiso 1 1 calc R
C18 C -0.8220(9) 1.339(2) 0.146(2) 0.187(16) Uani 1 1 d .
H18A H -0.8729 1.3515 0.1406 0.281 Uiso 1 1 calc R
H18B H -0.8115 1.2976 0.2036 0.281 Uiso 1 1 calc R
H18C H -0.8053 1.2818 0.0981 0.281 Uiso 1 1 calc R

loop_
_atom_site_aniso_label
_atom_site_aniso_U_11
_atom_site_aniso_U_22
_atom_site_aniso_U_33
_atom_site_aniso_U_23
_atom_site_aniso_U_13
_atom_site_aniso_U_12
Cd1 0.0303(2) 0.0207(2) 0.0259(2) -0.0028(2) 0.0027(2) -0.00167(12)
Na2 0.0391(16) 0.0392(14) 0.0307(14) -0.0052(11) 0.0026(11) 0.0014(11)
O1 0.055(3) 0.020(2) 0.026(2) -0.0038(17) 0.003(2) 0.000(2)
O2 0.086(4) 0.026(2) 0.024(3) -0.004(2) 0.000(2) 0.004(2)
O3 0.063(3) 0.022(2) 0.030(2) 0.0075(18) 0.003(2) 0.000(2)
O4 0.120(6) 0.019(3) 0.056(4) -0.004(3) 0.035(4) -0.003(3)
O5 0.114(6) 0.027(3) 0.021(3) -0.001(2) 0.019(3) -0.015(3)
O6 0.033(2) 0.068(4) 0.044(3) -0.032(3) -0.001(2) -0.004(3)
O7 0.029(2) 0.040(3) 0.034(3) -0.007(2) 0.0008(18) 0.0023(19)
O8 0.036(2) 0.062(3) 0.034(2) -0.005(3) 0.000(3) 0.005(2)
O9 0.027(2) 0.072(3) 0.032(3) 0.008(2) 0.0064(19) 0.007(2)
O10 0.054(3) 0.098(5) 0.027(2) -0.013(3) 0.008(2) -0.033(3)
O11 0.088(6) 0.207(10) 0.035(4) -0.008(5) 0.004(4) -0.053(7)
O12 0.054(3) 0.058(4) 0.059(4) -0.014(3) -0.021(3) 0.013(3)
O13 0.0216(16) 0.0124(14) 0.0070(14) -0.0039(12) 0.0033(12) 0.0005(13)
N1 0.058(6) 0.092(8) 0.100(9) -0.003(6) -0.008(5) 0.009(5)
C1 0.042(3) 0.016(3) 0.026(3) -0.002(2) 0.003(3) 0.000(2)
C2 0.044(3) 0.016(3) 0.022(3) -0.002(2) 0.002(2) -0.001(3)
C3 0.048(4) 0.017(3) 0.023(3) 0.000(2) 0.000(3) 0.000(2)
C4 0.042(3) 0.019(3) 0.024(3) 0.003(2) 0.003(2) 0.005(2)
C5 0.044(3) 0.018(3) 0.028(3) 0.004(2) 0.007(2) 0.002(2)
C6 0.053(4) 0.021(3) 0.025(3) -0.003(2) 0.007(3) 0.002(3)
C7 0.070(5) 0.029(4) 0.020(3) 0.001(3) 0.012(3) -0.007(4)
C8 0.050(4) 0.022(3) 0.028(3) 0.004(3) 0.001(3) -0.004(3)
C9 0.027(3) 0.035(3) 0.028(3) -0.004(3) 0.001(2) -0.002(2)
C10 0.028(3) 0.035(3) 0.030(3) -0.004(3) 0.001(2) -0.001(2)
C11 0.034(3) 0.048(4) 0.028(3) -0.007(3) -0.001(2) 0.005(3)
C12 0.024(3) 0.041(3) 0.031(3) 0.002(3) 0.003(2) -0.002(3)
C13 0.037(3) 0.037(3) 0.029(3) 0.003(3) 0.002(3) 0.007(3)
C14 0.034(4) 0.052(4) 0.034(4) 0.007(3) 0.001(3) -0.001(3)
C15 0.042(4) 0.044(4) 0.024(3) 0.002(3) 0.000(3) -0.005(3)
C16 0.035(3) 0.039(3) 0.032(3) -0.007(3) 0.002(2) -0.002(3)
C18 0.075(10) 0.17(2) 0.32(4) 0.13(2) 0.005(15) -0.006(11)

loop_
_atom_type_symbol
_atom_type_description
_atom_type_scat_dispersion_real
_atom_type_scat_dispersion_imag
_atom_type_scat_source
C C 0.0033 0.0016 'International Tables Vol C Tables 4.2.6.8 and 6.1.1.4'
H H 0.0000 0.0000 'International Tables Vol C Tables 4.2.6.8 and 6.1.1.4'
N N 0.0061 0.0033 'International Tables Vol C Tables 4.2.6.8 and 6.1.1.4'
O O 0.0106 0.0060 'International Tables Vol C Tables 4.2.6.8 and 6.1.1.4'
Na Na 0.0362 0.0249 'International Tables Vol C Tables 4.2.6.8 and 6.1.1.4'
Cd Cd -0.8075 1.2024 'International Tables Vol C Tables 4.2.6.8 and 6.1.1.4'

loop_
_geom_angle_atom_site_label_1
_geom_angle_atom_site_label_2
_geom_angle_atom_site_label_3
_geom_angle
_geom_angle_site_symmetry_1
_geom_angle_site_symmetry_3
O6 Cd1 O1 101.5(2) . .
O6 Cd1 O3 92.5(2) . 1_565
O1 Cd1 O3 121.24(18) . 1_565
O6 Cd1 O9 98.3(2) . 3_475
O1 Cd1 O9 129.5(2) . 3_475
O3 Cd1 O9 103.6(2) 1_565 3_475
O6 Cd1 O8 152.9(2) . 3_475
O1 Cd1 O8 94.7(2) . 3_475
O3 Cd1 O8 97.6(2) 1_565 3_475
O9 Cd1 O8 54.9(2) 3_475 3_475
O6 Cd1 C13 125.7(2) . 3_475
O1 Cd1 C13 113.97(19) . 3_475
O3 Cd1 C13 101.7(2) 1_565 3_475
O9 Cd1 C13 27.46(19) 3_475 3_475
O8 Cd1 C13 27.4(2) 3_475 3_475
O6 Cd1 Na2 88.13(16) . .
O1 Cd1 Na2 40.86(13) . .
O3 Cd1 Na2 83.85(14) 1_565 .
O9 Cd1 Na2 169.84(15) 3_475 .
O8 Cd1 Na2 117.90(17) 3_475 .
C13 Cd1 Na2 144.94(15) 3_475 .
O4 Na2 O7 94.6(3) 1_565 2_474
O4 Na2 O12 170.0(3) 1_565 .
O7 Na2 O12 90.3(2) 2_474 .
O4 Na2 O11 88.9(4) 1_565 .
O7 Na2 O11 173.2(4) 2_474 .
O12 Na2 O11 85.3(4) . .
O4 Na2 O9 102.1(2) 1_565 4_454
O7 Na2 O9 75.70(19) 2_474 4_454
O12 Na2 O9 87.6(2) . 4_454
O11 Na2 O9 109.2(3) . 4_454
O4 Na2 O1 75.2(2) 1_565 .
O7 Na2 O1 90.24(19) 2_474 .
O12 Na2 O1 96.1(2) . .
O11 Na2 O1 85.1(3) . .
O9 Na2 O1 165.5(2) 4_454 .
O4 Na2 Cd1 46.93(18) 1_565 .
O7 Na2 Cd1 109.97(15) 2_474 .
O12 Na2 Cd1 123.1(2) . .
O11 Na2 Cd1 68.5(2) . .
O9 Na2 Cd1 147.93(18) 4_454 .
O1 Na2 Cd1 35.04(10) . .
C1 O1 Cd1 104.3(4) . .
C1 O1 Na2 147.2(4) . .
Cd1 O1 Na2 104.10(18) . .
C5 O3 Cd1 105.1(4) . 1_545
C5 O4 Na2 146.7(7) . 1_545
C7 O5 H5A 109.5 . .
C9 O6 Cd1 114.0(4) . .
C9 O7 Na2 130.8(5) . 2_475
C13 O8 Cd1 89.8(4) . 3_575
C13 O9 Cd1 93.6(4) . 3_575
C13 O9 Na2 137.4(5) . 4_455
Cd1 O9 Na2 119.4(2) 3_575 4_455
C15 O10 H10A 109.5 . .
C18 N1 C17 128.3(15) . .
C18 N1 H1A 115.9 . .
C17 N1 H1A 115.9 . .
O2 C1 O1 122.0(6) . .
O2 C1 C2 120.4(6) . .
O1 C1 C2 117.6(5) . .
C3 C2 C8 119.1(6) . .
C3 C2 C1 122.5(6) . .
C8 C2 C1 118.4(6) . .
C4 C3 C2 119.5(7) . .
C4 C3 H3A 120.3 . .
C2 C3 H3A 120.3 . .
C3 C4 C6 121.8(6) . .
C3 C4 C5 118.7(6) . .
C6 C4 C5 119.4(6) . .
O4 C5 O3 122.1(6) . .
O4 C5 C4 119.4(6) . .
O3 C5 C4 118.5(6) . .
C4 C6 C7 118.1(6) . .
C4 C6 H6A 120.9 . .
C7 C6 H6A 120.9 . .
O5 C7 C8 115.9(7) . .
O5 C7 C6 123.4(7) . .
C8 C7 C6 120.6(6) . .
C7 C8 C2 120.7(7) . .
C7 C8 H8A 119.6 . .
C2 C8 H8A 119.6 . .
O7 C9 O6 125.0(6) . .
O7 C9 C10 120.4(6) . .
O6 C9 C10 114.6(6) . .
C16 C10 C11 120.5(6) . .
C16 C10 C9 119.5(6) . .
C11 C10 C9 120.0(6) . .
C10 C11 C12 119.9(6) . .
C10 C11 H11A 120.1 . .
C12 C11 H11A 120.1 . .
C14 C12 C11 119.2(6) . .
C14 C12 C13 120.7(6) . .
C11 C12 C13 120.0(6) . .
O8 C13 O9 121.7(6) . .
O8 C13 C12 120.7(6) . .
O9 C13 C12 117.6(6) . .
O8 C13 Cd1 62.8(3) . 3_575
O9 C13 Cd1 59.0(3) . 3_575
C12 C13 Cd1 176.6(5) . 3_575
C15 C14 C12 121.2(7) . .
C15 C14 H14A 119.4 . .
C12 C14 H14A 119.4 . .
O10 C15 C14 116.6(7) . .
O10 C15 C16 124.3(7) . .
C14 C15 C16 119.1(7) . .
C10 C16 C15 120.1(6) . .
C10 C16 H16A 119.9 . .
C15 C16 H16A 119.9 . .
N1 C17 H17A 109.5 . .
N1 C17 H17B 109.5 . .
H17A C17 H17B 109.5 . .
N1 C17 H17C 109.5 . .
H17A C17 H17C 109.5 . .
H17B C17 H17C 109.5 . .
N1 C18 H18A 109.5 . .
N1 C18 H18B 109.5 . .
H18A C18 H18B 109.5 . .
N1 C18 H18C 109.5 . .
H18A C18 H18C 109.5 . .
H18B C18 H18C 109.5 . .

loop_
_geom_bond_atom_site_label_1
_geom_bond_atom_site_label_2
_geom_bond_distance
_geom_bond_site_symmetry_2
Cd1 O6 2.221(5) .
Cd1 O1 2.226(4) .
Cd1 O3 2.270(5) 1_565
Cd1 O9 2.321(5) 3_475
Cd1 O8 2.404(4) 3_475
Cd1 C13 2.704(7) 3_475
Cd1 Na2 3.760(3) .
Na2 O4 2.274(7) 1_565
Na2 O7 2.375(6) 2_474
Na2 O12 2.377(7) .
Na2 O11 2.423(9) .
Na2 O9 2.500(6) 4_454
Na2 O1 2.536(5) .
O1 C1 1.268(8) .
O2 C1 1.249(9) .
O3 C5 1.242(9) .
O3 Cd1 2.270(5) 1_545
O4 C5 1.234(9) .
O4 Na2 2.274(7) 1_545
O5 C7 1.368(9) .
O5 H5A 0.8200 .
O6 C9 1.282(8) .
O7 C9 1.230(8) .
O7 Na2 2.375(6) 2_475
O8 C13 1.246(10) .
O8 Cd1 2.404(4) 3_575
O9 C13 1.249(9) .
O9 Cd1 2.321(5) 3_575
O9 Na2 2.500(6) 4_455
O10 C15 1.352(9) .
O10 H10A 0.8200 .
N1 C18 1.21(2) .
N1 C17 1.319(19) .
N1 H1A 0.8600 .
C1 C2 1.501(9) .
C2 C3 1.402(9) .
C2 C8 1.406(9) .
C3 C4 1.390(9) .
C3 H3A 0.9300 .
C4 C6 1.396(9) .
C4 C5 1.518(9) .
C6 C7 1.407(10) .
C6 H6A 0.9300 .
C7 C8 1.380(10) .
C8 H8A 0.9300 .
C9 C10 1.517(9) .
C10 C16 1.376(9) .
C10 C11 1.388(9) .
C11 C12 1.402(9) .
C11 H11A 0.9300 .
C12 C14 1.393(10) .
C12 C13 1.519(9) .
C13 Cd1 2.704(7) 3_575
C14 C15 1.377(9) .
C14 H14A 0.9300 .
C15 C16 1.411(10) .
C16 H16A 0.9300 .
C17 H17A 0.9600 .
C17 H17B 0.9600 .
C17 H17C 0.9600 .
C18 H18A 0.9600 .
C18 H18B 0.9600 .
C18 H18C 0.9600 .
